data_7118236
loop_
_publ_author_name
'Das, G.'
'Bharadwaj, P.K.'
'Ghosh, D.'
'Chaudhuri, B.'
'Banerjee, R.'

_publ_section_title
;
 Synthesis and structure of the (Mn(IV) (biguanide)3)(4+) ion: the
 simplest source for water-stable manganese(IV)
;
_journal_name_full 'Chemical Communications'
_journal_page_first 323
_journal_page_last 324
_journal_volume 2001
_journal_year 2001
_chemical_formula_sum 'C12 H30 Mn2 N36 O27 S'
_chemical_name_systematic
;
(Mn ((H2 N C) (N H) (N H C) (N H) (N H2))3)2 (S O4) (N O3)6 (H2 O)5
;
_space_group_IT_number 9
_symmetry_space_group_name_Hall 'I -2ya'
_symmetry_space_group_name_H-M 'I 1 a 1'
_cell_angle_alpha 90
_cell_angle_beta 103.071
_cell_angle_gamma 90
_cell_formula_units_Z 4
_cell_length_a 17.234
_cell_length_b 15.87
_cell_length_c 18.335
_cell_volume 4884.760
_citation_journal_id_ASTM CHCOFS
_cod_data_source_file Das_CHCOFS_2001_154.cif
_cod_data_source_block C12H30Mn2N36O27S1
_cod_original_cell_volume 4884.76
_cod_original_sg_symbol_Hall 'C -2yc (x+z,y,-x)'
_cod_original_formula_sum 'C12 H30 Mn2 N36 O27 S1'
_cod_database_code 7118236

loop_
_symmetry_equiv_pos_as_xyz
x,y,z
x+1/2,-y,z
x+1/2,y+1/2,z+1/2
x+1,-y+1/2,z+1/2

loop_
_atom_site_label
_atom_site_type_symbol
_atom_site_fract_x
_atom_site_fract_y
_atom_site_fract_z
_atom_site_occupancy
_atom_site_U_iso_or_equiv
N34 N+5 0.7421 0.0851 0.5294 1 0.0
N4 N-3 0.9786 0.2883 0.0906 1 0.0
H9 H+1 0.2485 0.2832 0.41 1 0.0
H5 H+1 0.9981 0.2417 0.1107 1 0.0
H23 H+1 0.0831 0.0804 0.4149 1 0.0
N21 N-3 0.9535 -0.0254 0.3174 1 0.0
H17 H+1 0.0663 -0.0676 0.076 1 0.0
Mn1 Mn+4 0.89301 0.03979 0.23216 1 0.0
O23 O-2 0.6627 0.5514 0.4984 1 0.0
H28 H+1 0.6801 0.1673 0.1882 1 0.0
C12 C+4 0.7391 0.0932 0.2577 1 0.0
O11 O-2 0.712 -0.0596 0.4042 1 0.0
Mn2 Mn+4 1.1189 0.46048 0.23401 1 0.0
N2 N-3 0.9555 0.5654 0.0496 1 0.0
N20 N-3 0.8458 -0.0618 0.1787 1 0.0
N36 N+5 0.613 0.6257 0.4911 1 0.0
O7 O-2 0.0351 -0.1932 0.2579 1 0.0
H6 H+1 0.3164 0.4351 0.1211 1 0.0
N13 N-3 0.0733 0.5823 0.3594 1 0.0
O3 O-2 0.992 -0.2744 -0.0804 1 0.0
H30 H+1 0.6886 0.0702 0.3403 1 0.0
N32 N+5 0.6584 -0.1599 0.1888 1 0.0
H20 H+1 0.8466 -0.2033 0.0661 1 0.0
H2 H+1 0.9662 0.6184 0.0532 1 0.0
H21 H+1 0.0355 -0.1174 0.4024 1 0.0
N28 N-3 0.7242 0.1396 0.1965 1 0.0
N3 N-3 0.9783 0.4295 0.0882 1 0.0
O26 O-2 0.8108 0.5252 0.4562 1 0.0
C5 C+4 0.0205 0.5237 0.3341 1 0.0
H13 H+1 0.064 0.6099 0.3969 1 0.0
N26 N-3 0.8346 0.1152 0.1497 1 0.0
N15 N-3 0.1794 0.6739 0.3652 1 0.0
C8 C+4 0.8711 -0.1076 0.1337 1 0.0
N16 N-3 0.9815 0.0274 0.1813 1 0.0
O27 O-2 0.885 0.1331 -0.0056 1 0.0
O9 O-2 0.6992 -0.2191 0.1762 1 0.0
N12 N-3 0.9558 0.5298 0.3597 1 0.0
C6 C+4 0.1422 0.6085 0.3368 1 0.0
H1 H+1 0.9169 0.5473 0.0149 1 0.0
H16 H+1 0.0897 0.0113 0.1194 1 0.0
H29 H+1 0.642 0.1305 0.2851 1 0.0
H8 H+1 0.335 0.3239 0.2776 1 0.0
O13 O-2 0.7851 -0.1344 0.4834 1 0.0
O4 O-2 0.9648 -0.2602 0.0185 1 0.0
N35 N+5 0.8571 0.3379 0.2798 1 0.0
O15 O-2 0.6808 0.0456 0.5465 1 0.0
O16 O-2 0.7282 0.1409 0.4816 1 0.0
C9 C+4 0.0072 -0.0044 0.3641 1 0.0
H26 H+1 0.7669 0.2045 0.0533 1 0.0
N7 N-3 0.3259 0.4058 0.1616 1 0.0
N25 N-3 0.9462 0.134 0.2827 1 0.0
O14 O-2 0.8065 0.0573 0.5638 1 0.0
H24 H+1 0.0112 0.2643 0.3509 1 0.0
N9 N-3 0.2749 0.2932 0.3763 1 0.0
C7 C+4 0.9904 -0.0349 0.1341 1 0.0
C3 C+4 0.2766 0.4058 0.2034 1 0.0
C2 C+4 0.0076 0.3589 0.1184 1 0.0
H4 H+1 0.9397 0.2876 0.0519 1 0.0
H18 H+1 0.951 -0.139 0.0826 1 0.0
H15 H+1 0.1634 0.7014 0.3995 1 0.0
N18 N-3 0.9389 -0.1011 0.1116 1 0.0
H25 H+1 0.069 0.2171 0.4093 1 0.0
H10 H+1 0.3204 0.2698 0.3792 1 0.0
N1 N-3 0.0675 0.531 0.153 1 0.0
C10 C+4 0.0003 0.1422 0.3381 1 0.0
H22 H+1 0.0894 -0.0517 0.4444 1 0.0
N30 N-3 0.8034 0.0456 0.2778 1 0.0
N6 N-3 0.2094 0.4498 0.1874 1 0.0
N22 N-3 0.0493 -0.0654 0.4092 1 0.0
C11 C+4 0.7686 0.1498 0.1449 1 0.0
O8 O-2 0.6793 -0.0889 0.1804 1 0.0
H27 H+1 0.6948 0.2217 0.083 1 0.0
O10 O-2 0.5899 -0.1724 0.2023 1 0.0
N27 N-3 0.7402 0.1974 0.0872 1 0.0
H7 H+1 0.3689 0.3765 0.1737 1 0.0
H11 H+1 0.9176 0.4943 0.3457 1 0.0
N10 N-3 0.1729 0.3875 0.3077 1 0.0
N5 N-3 0.0676 0.3615 0.1786 1 0.0
O12 O-2 0.833 -0.0544 0.4166 1 0.0
O20 O-2 0.913 -0.2276 0.2959 1 0.0
N24 N-3 0.0306 0.2173 0.3701 1 0.0
S1 S+6 0.0061 -0.2229 -0.0181 1 0.0
C1 C+4 0.9986 0.5117 0.0974 1 0.0
N11 N-3 0.0352 0.4687 0.2883 1 0.0
H19 H+1 0.781 -0.1837 0.1041 1 0.0
O6 O-2 0.9757 -0.3067 0.2156 1 0.0
O5 O-2 0.1091 -0.2739 0.1715 1 0.0
N31 N+5 0.0418 -0.2549 0.1998 1 0.0
O2 O-2 0.0774 -0.182 -0.008 1 0.0
H14 H+1 0.2206 0.6908 0.3502 1 0.0
O25 O-2 0.6553 0.6557 0.4543 1 0.0
N19 N-3 0.8275 -0.1729 0.0967 1 0.0
O22 O-2 0.8698 0.166 0.4522 1 0.0
O17 O-2 0.8289 0.4121 0.2737 1 0.0
O1 O-2 0.9687 -0.1527 -0.0302 1 0.0
H3 H+1 0.9356 0.422 0.054 1 0.0
C4 C+4 0.2439 0.3474 0.3175 1 0.0
N23 N-3 0.0404 0.0733 0.3807 1 0.0
O18 O-2 0.8202 0.2782 0.3 1 0.0
N33 N+5 0.7796 -0.0808 0.4324 1 0.0
N14 N-3 0.1629 0.562 0.2833 1 0.0
N17 N-3 0.0569 -0.0298 0.1065 1 0.0
O21 O-2 0.632 -0.1583 0.5239 1 0.0
N8 N-3 0.2921 0.3535 0.2687 1 0.0
O24 O-2 0.5796 0.6445 0.5397 1 0.0
O19 O-2 0.921 0.3231 0.263 1 0.0
H12 H+1 0.9514 0.5693 0.3907 1 0.0
N29 N-3 0.683 0.0986 0.2996 1 0.0
